data_7150459
loop_
_publ_author_name
'Laus, Gerhard'
'Schottenberger, Herwig'
'Wurst, Klaus'
'Sch\"utz, Johannes'
'Ongania, Karl-Hans'
'Horvath, Ulrike Erika Ida'
'Schw\"arzler, Alexander'

_publ_section_title
;
 Solvatochromism, halochromism, and preferential solvation of new
 dipolar guaiazulenyl 1,4-benzoquinone methidesElectronic supplementary
 information (ESI) available: Absorption maxima of the dyes 6--10 in
 seven binary solvent mixtures. See
 http://www.rsc.org/suppdata/ob/b2/b209555f/
;
_journal_issue 8
_journal_name_full 'Organic &amp;  Biomolecular Chemistry'
_journal_page_first 1409
_journal_paper_doi 10.1039/b209555f
_journal_volume 1
_journal_year 2003
_chemical_formula_sum 'C30 H38 O'
_chemical_formula_weight 414.60
_space_group_IT_number 14
_symmetry_cell_setting monoclinic
_symmetry_space_group_name_Hall '-P 2ybc'
_symmetry_space_group_name_H-M 'P 1 21/c 1'
_atom_sites_solution_hydrogens geom
_atom_sites_solution_primary direct
_atom_sites_solution_secondary difmap
_audit_creation_method SHELXL-97
_cell_angle_alpha 90.00
_cell_angle_beta 100.000(3)
_cell_angle_gamma 90.00
_cell_formula_units_Z 4
_cell_length_a 14.3240(9)
_cell_length_b 12.5501(7)
_cell_length_c 14.623(1)
_cell_measurement_reflns_used 12613
_cell_measurement_temperature 228(2)
_cell_measurement_theta_max 21.0
_cell_measurement_theta_min 1.0
_cell_volume 2588.8(3)
_computing_data_collection 'Kappa CCD'
_computing_data_reduction 'DENZO and SCALEPACK'
_computing_structure_refinement 'SHELXL-97 (Sheldrick, 1997)'
_computing_structure_solution 'SHELXS-97 (Sheldrick, 1990)'
_diffrn_ambient_temperature 228(2)
_diffrn_measured_fraction_theta_full 0.999
_diffrn_measured_fraction_theta_max 0.999
_diffrn_measurement_device_type 'Kappa CCD'
_diffrn_measurement_method 'phi- and omega-scans'
_diffrn_radiation_monochromator graphite
_diffrn_radiation_source 'fine-focus sealed tube'
_diffrn_radiation_type MoK\a
_diffrn_radiation_wavelength 0.71073
_diffrn_reflns_av_R_equivalents 0.0357
_diffrn_reflns_av_sigmaI/netI 0.0300
_diffrn_reflns_limit_h_max 14
_diffrn_reflns_limit_h_min 0
_diffrn_reflns_limit_k_max 12
_diffrn_reflns_limit_k_min -12
_diffrn_reflns_limit_l_max 14
_diffrn_reflns_limit_l_min -14
_diffrn_reflns_number 10312
_diffrn_reflns_theta_full 21.00
_diffrn_reflns_theta_max 21.00
_diffrn_reflns_theta_min 2.15
_diffrn_standards_decay_% 0
_exptl_absorpt_coefficient_mu 0.062
_exptl_absorpt_correction_type none
_exptl_crystal_colour red
_exptl_crystal_density_diffrn 1.064
_exptl_crystal_density_method 'not measured'
_exptl_crystal_description prism
_exptl_crystal_F_000 904
_exptl_crystal_size_max 0.3
_exptl_crystal_size_mid 0.3
_exptl_crystal_size_min 0.3
_refine_diff_density_max 0.135
_refine_diff_density_min -0.192
_refine_diff_density_rms 0.030
_refine_ls_extinction_coef 0.017(2)
_refine_ls_extinction_expression Fc^*^=kFc[1+0.001xFc^2^\l^3^/sin(2\q)]^-1/4^
_refine_ls_extinction_method SHELXL
_refine_ls_goodness_of_fit_ref 1.028
_refine_ls_hydrogen_treatment riding
_refine_ls_matrix_type full
_refine_ls_number_parameters 292
_refine_ls_number_reflns 2786
_refine_ls_number_restraints 0
_refine_ls_restrained_S_all 1.028
_refine_ls_R_factor_all 0.0665
_refine_ls_R_factor_gt 0.0505
_refine_ls_shift/su_max 0.006
_refine_ls_shift/su_mean 0.000
_refine_ls_structure_factor_coef Fsqd
_refine_ls_weighting_details 'calc w=1/[\s^2^(Fo^2^)+(0.0722P)^2^+0.9832P] where P=(Fo^2^+2Fc^2^)/3'
_refine_ls_weighting_scheme calc
_refine_ls_wR_factor_gt 0.1306
_refine_ls_wR_factor_ref 0.1410
_reflns_number_gt 2198
_reflns_number_total 2786
_reflns_threshold_expression >2sigma(I)
_cod_data_source_file b209555f.txt
_cod_data_source_block kor_2
_cod_original_sg_symbol_H-M P2(1)/c
_cod_database_code 7150459

loop_
_symmetry_equiv_pos_as_xyz
'x, y, z'
'-x, y+1/2, -z+1/2'
'-x, -y, -z'
'x, -y-1/2, z-1/2'

loop_
_atom_site_label
_atom_site_type_symbol
_atom_site_fract_x
_atom_site_fract_y
_atom_site_fract_z
_atom_site_U_iso_or_equiv
_atom_site_adp_type
_atom_site_occupancy
_atom_site_symmetry_multiplicity
_atom_site_calc_flag
_atom_site_refinement_flags
_atom_site_disorder_assembly
_atom_site_disorder_group
O1 O 1.33711(17) 0.15040(19) 0.11292(16) 0.0988(8) Uani 1 1 d . . .
C1 C 1.28928(19) 0.1525(2) 0.1762(2) 0.0639(8) Uani 1 1 d . . .
C2 C 1.31408(17) 0.2252(2) 0.25578(19) 0.0571(7) Uani 1 1 d . . .
C3 C 1.25383(17) 0.2324(2) 0.31613(18) 0.0569(7) Uani 1 1 d . . .
H3 H 1.2699 0.2782 0.3673 0.068 Uiso 1 1 calc . . .
C4 C 1.16590(17) 0.17426(19) 0.30732(17) 0.0513(7) Uani 1 1 d . . .
C5 C 1.14887(17) 0.09644(19) 0.23455(18) 0.0509(7) Uani 1 1 d . . .
H5 H 1.0944 0.0536 0.2302 0.061 Uiso 1 1 calc . . .
C6 C 1.20644(18) 0.08127(19) 0.17219(17) 0.0527(7) Uani 1 1 d . . .
C7 C 1.10688(17) 0.1918(2) 0.37054(17) 0.0538(7) Uani 1 1 d . . .
H7 H 1.1329 0.2314 0.4234 0.065 Uiso 1 1 calc . . .
C21 C 1.40667(19) 0.2893(2) 0.2668(2) 0.0721(9) Uani 1 1 d . . .
C22 C 1.4228(2) 0.3528(3) 0.3572(3) 0.0979(11) Uani 1 1 d . . .
H22A H 1.4263 0.3043 0.4094 0.147 Uiso 1 1 calc . . .
H22B H 1.3706 0.4020 0.3573 0.147 Uiso 1 1 calc . . .
H22C H 1.4817 0.3923 0.3624 0.147 Uiso 1 1 calc . . .
C23 C 1.4914(2) 0.2130(3) 0.2677(3) 0.0997(12) Uani 1 1 d . . .
H23A H 1.4822 0.1720 0.2106 0.150 Uiso 1 1 calc . . .
H23B H 1.4957 0.1650 0.3202 0.150 Uiso 1 1 calc . . .
H23C H 1.5494 0.2541 0.2727 0.150 Uiso 1 1 calc . . .
C24 C 1.4014(3) 0.3674(3) 0.1855(3) 0.1005(12) Uani 1 1 d . . .
H24A H 1.3912 0.3282 0.1274 0.151 Uiso 1 1 calc . . .
H24B H 1.4604 0.4069 0.1913 0.151 Uiso 1 1 calc . . .
H24C H 1.3493 0.4167 0.1862 0.151 Uiso 1 1 calc . . .
C61 C 1.1904(2) -0.0073(2) 0.09904(18) 0.0643(8) Uani 1 1 d . . .
C62 C 1.1039(3) -0.0746(2) 0.1079(2) 0.0844(10) Uani 1 1 d . . .
H62A H 1.0481 -0.0295 0.1007 0.127 Uiso 1 1 calc . . .
H62B H 1.1133 -0.1082 0.1685 0.127 Uiso 1 1 calc . . .
H62C H 1.0953 -0.1290 0.0600 0.127 Uiso 1 1 calc . . .
C63 C 1.2770(3) -0.0806(3) 0.1107(3) 0.1027(12) Uani 1 1 d . . .
H63A H 1.3329 -0.0391 0.1052 0.154 Uiso 1 1 calc . . .
H63B H 1.2674 -0.1350 0.0628 0.154 Uiso 1 1 calc . . .
H63C H 1.2855 -0.1142 0.1713 0.154 Uiso 1 1 calc . . .
C64 C 1.1721(3) 0.0417(3) 0.0006(2) 0.0973(11) Uani 1 1 d . . .
H64A H 1.2258 0.0854 -0.0078 0.146 Uiso 1 1 calc . . .
H64B H 1.1154 0.0854 -0.0069 0.146 Uiso 1 1 calc . . .
H64C H 1.1636 -0.0149 -0.0453 0.146 Uiso 1 1 calc . . .
C3' C 1.01079(17) 0.15753(18) 0.36623(18) 0.0513(7) Uani 1 1 d . . .
C1' C 0.85531(19) 0.1278(2) 0.2988(2) 0.0660(8) Uani 1 1 d . A .
C2' C 0.94590(19) 0.1452(2) 0.28233(19) 0.0590(7) Uani 1 1 d . . .
H2' H 0.9624 0.1483 0.2229 0.071 Uiso 1 1 calc . . .
C4' C 0.9929(2) 0.14137(19) 0.5358(2) 0.0617(8) Uani 1 1 d . . .
C5' C 0.9356(3) 0.1318(2) 0.6046(2) 0.0876(11) Uani 1 1 d . . .
H5' H 0.9697 0.1315 0.6657 0.105 Uiso 1 1 calc . . .
C6' C 0.8381(4) 0.1227(3) 0.5992(4) 0.1175(17) Uani 1 1 d . A .
H6' H 0.8191 0.1198 0.6575 0.141 Uiso 1 1 calc . . .
C7' C 0.7644(3) 0.1171(3) 0.5266(4) 0.1089(16) Uani 1 1 d . . .
C8' C 0.7777(2) 0.1170(2) 0.4352(3) 0.0817(10) Uani 1 1 d . A .
H8' H 0.7216 0.1076 0.3918 0.098 Uiso 1 1 calc . . .
C9' C 0.85834(19) 0.12806(19) 0.3958(2) 0.0614(8) Uani 1 1 d . . .
C10' C 0.95856(17) 0.14548(18) 0.44029(19) 0.0510(7) Uani 1 1 d . A .
C11' C 0.7688(2) 0.1145(3) 0.2244(3) 0.1046(12) Uani 1 1 d . . .
H11A H 0.7836 0.1369 0.1650 0.157 Uiso 1 1 calc R A .
H11B H 0.7175 0.1579 0.2395 0.157 Uiso 1 1 calc R . .
H11C H 0.7496 0.0403 0.2209 0.157 Uiso 1 1 calc R . .
C41' C 1.0979(2) 0.1470(2) 0.5722(2) 0.0760(9) Uani 1 1 d . . .
H41A H 1.1317 0.1068 0.5316 0.114 Uiso 1 1 calc R . .
H41B H 1.1112 0.1170 0.6342 0.114 Uiso 1 1 calc R . .
H41C H 1.1184 0.2207 0.5741 0.114 Uiso 1 1 calc R . .
C71 C 0.6804(5) 0.1158(6) 0.5741(5) 0.068(2) Uani 0.50 1 d P A 1
H71 H 0.7046 0.1269 0.6411 0.081 Uiso 0.50 1 calc P B 1
C72 C 0.6132(2) 0.1987(3) 0.5457(3) 0.1142(14) Uani 0.50 1 d P A 1
H72A H 0.5609 0.1925 0.5795 0.171 Uiso 0.50 1 calc P C 1
H72B H 0.5894 0.1926 0.4796 0.171 Uiso 0.50 1 calc P D 1
H72C H 0.6436 0.2675 0.5586 0.171 Uiso 0.50 1 calc P E 1
C73 C 0.6371(2) 0.0016(3) 0.5643(3) 0.1117(13) Uani 0.50 1 d P A 1
H73A H 0.6864 -0.0504 0.5847 0.168 Uiso 0.50 1 calc P F 1
H73B H 0.6098 -0.0115 0.4998 0.168 Uiso 0.50 1 calc P G 1
H73C H 0.5881 -0.0043 0.6022 0.168 Uiso 0.50 1 calc P H 1
C71' C 0.6493(5) 0.0942(6) 0.5194(5) 0.0622(18) Uani 0.50 1 d P A 2
H71' H 0.6230 0.0828 0.4530 0.075 Uiso 0.50 1 calc P I 2
C72' C 0.6132(2) 0.1987(3) 0.5457(3) 0.1142(14) Uani 0.50 1 d P A 2
H72D H 0.6298 0.2536 0.5046 0.171 Uiso 0.50 1 calc P J 2
H72E H 0.6413 0.2155 0.6092 0.171 Uiso 0.50 1 calc P K 2
H72F H 0.5448 0.1954 0.5403 0.171 Uiso 0.50 1 calc P L 2
C73' C 0.6371(2) 0.0016(3) 0.5643(3) 0.1117(13) Uani 0.50 1 d P A 2
H73D H 0.6663 -0.0564 0.5357 0.168 Uiso 0.50 1 calc P M 2
H73E H 0.5699 -0.0124 0.5601 0.168 Uiso 0.50 1 calc P N 2
H73F H 0.6665 0.0077 0.6290 0.168 Uiso 0.50 1 calc P O 2

loop_
_atom_site_aniso_label
_atom_site_aniso_U_11
_atom_site_aniso_U_22
_atom_site_aniso_U_33
_atom_site_aniso_U_23
_atom_site_aniso_U_13
_atom_site_aniso_U_12
O1 0.1013(17) 0.1125(19) 0.0992(17) -0.0147(14) 0.0638(15) -0.0146(14)
C1 0.0624(18) 0.0639(18) 0.074(2) 0.0051(16) 0.0354(16) 0.0097(15)
C2 0.0473(15) 0.0567(17) 0.0723(18) 0.0052(15) 0.0243(14) 0.0031(13)
C3 0.0496(16) 0.0573(16) 0.0666(18) -0.0053(14) 0.0180(14) -0.0031(13)
C4 0.0472(16) 0.0506(16) 0.0596(16) -0.0023(13) 0.0197(13) -0.0007(12)
C5 0.0484(15) 0.0458(15) 0.0602(17) 0.0006(13) 0.0141(13) 0.0015(12)
C6 0.0580(16) 0.0468(15) 0.0571(16) 0.0042(13) 0.0204(14) 0.0093(13)
C7 0.0535(16) 0.0506(15) 0.0611(17) -0.0078(13) 0.0202(13) -0.0026(12)
C21 0.0520(18) 0.072(2) 0.098(2) 0.0054(18) 0.0277(16) -0.0047(15)
C22 0.061(2) 0.104(3) 0.131(3) -0.015(2) 0.021(2) -0.0297(18)
C23 0.0501(18) 0.100(3) 0.155(3) 0.009(2) 0.033(2) 0.0019(17)
C24 0.091(2) 0.085(2) 0.138(3) 0.026(2) 0.056(2) -0.0078(19)
C61 0.087(2) 0.0511(16) 0.0594(18) -0.0016(14) 0.0250(15) 0.0099(15)
C62 0.114(3) 0.0611(19) 0.080(2) -0.0164(16) 0.0226(19) -0.0103(19)
C63 0.121(3) 0.074(2) 0.121(3) -0.011(2) 0.042(2) 0.037(2)
C64 0.153(3) 0.083(2) 0.059(2) -0.0059(17) 0.028(2) -0.004(2)
C3' 0.0480(16) 0.0437(15) 0.0663(18) -0.0056(13) 0.0210(14) -0.0010(12)
C1' 0.0503(18) 0.0558(18) 0.094(2) -0.0045(16) 0.0167(16) -0.0021(13)
C2' 0.0583(18) 0.0524(16) 0.0701(19) -0.0028(14) 0.0217(15) 0.0019(13)
C4' 0.081(2) 0.0386(15) 0.073(2) 0.0022(13) 0.0334(17) 0.0113(13)
C5' 0.123(3) 0.072(2) 0.082(2) 0.0150(17) 0.056(2) 0.029(2)
C6' 0.143(4) 0.091(3) 0.151(4) 0.052(3) 0.114(4) 0.053(3)
C7' 0.098(3) 0.076(2) 0.179(5) 0.054(3) 0.096(3) 0.033(2)
C8' 0.063(2) 0.0554(19) 0.138(3) 0.0182(19) 0.050(2) 0.0028(14)
C9' 0.0558(18) 0.0413(15) 0.094(2) 0.0038(14) 0.0313(16) 0.0011(12)
C10' 0.0546(16) 0.0351(14) 0.0691(19) 0.0010(13) 0.0272(14) 0.0053(12)
C11' 0.064(2) 0.121(3) 0.125(3) -0.010(2) 0.003(2) -0.008(2)
C41' 0.093(2) 0.0650(19) 0.070(2) -0.0014(15) 0.0144(17) 0.0038(17)
C71 0.062(5) 0.091(5) 0.052(4) 0.013(4) 0.017(4) -0.006(4)
C72 0.068(2) 0.118(3) 0.164(4) -0.010(3) 0.042(2) 0.013(2)
C73 0.069(2) 0.111(3) 0.158(4) 0.015(3) 0.027(2) -0.013(2)
C71' 0.045(4) 0.090(5) 0.057(4) 0.019(4) 0.024(3) 0.004(3)
C72' 0.068(2) 0.118(3) 0.164(4) -0.010(3) 0.042(2) 0.013(2)
C73' 0.069(2) 0.111(3) 0.158(4) 0.015(3) 0.027(2) -0.013(2)

loop_
_atom_type_symbol
_atom_type_description
_atom_type_scat_dispersion_real
_atom_type_scat_dispersion_imag
_atom_type_scat_source
C C 0.0033 0.0016 'International Tables Vol C Tables 4.2.6.8 and 6.1.1.4'
H H 0.0000 0.0000 'International Tables Vol C Tables 4.2.6.8 and 6.1.1.4'
O O 0.0106 0.0060 'International Tables Vol C Tables 4.2.6.8 and 6.1.1.4'

loop_
_geom_angle_atom_site_label_1
_geom_angle_atom_site_label_2
_geom_angle_atom_site_label_3
_geom_angle
_geom_angle_site_symmetry_1
_geom_angle_site_symmetry_3
_geom_angle_publ_flag
O1 C1 C2 120.9(3) . . ?
O1 C1 C6 120.0(3) . . ?
C2 C1 C6 119.1(2) . . ?
C3 C2 C1 117.9(2) . . ?
C3 C2 C21 122.6(3) . . ?
C1 C2 C21 119.5(2) . . ?
C2 C3 C4 124.0(2) . . ?
C7 C4 C5 124.3(2) . . ?
C7 C4 C3 119.3(2) . . ?
C5 C4 C3 116.4(2) . . ?
C6 C5 C4 123.7(2) . . ?
C5 C6 C1 118.0(2) . . ?
C5 C6 C61 122.7(2) . . ?
C1 C6 C61 119.2(2) . . ?
C4 C7 C3' 128.4(2) . . ?
C22 C21 C24 108.5(3) . . ?
C22 C21 C2 111.2(2) . . ?
C24 C21 C2 109.2(3) . . ?
C22 C21 C23 108.4(3) . . ?
C24 C21 C23 109.6(3) . . ?
C2 C21 C23 109.8(2) . . ?
C62 C61 C63 108.2(3) . . ?
C62 C61 C6 111.7(2) . . ?
C63 C61 C6 109.8(2) . . ?
C62 C61 C64 106.9(3) . . ?
C63 C61 C64 110.2(3) . . ?
C6 C61 C64 110.0(2) . . ?
C2' C3' C10' 107.1(2) . . ?
C2' C3' C7 123.6(2) . . ?
C10' C3' C7 128.7(2) . . ?
C2' C1' C9' 108.0(3) . . ?
C2' C1' C11' 124.9(3) . . ?
C9' C1' C11' 127.1(3) . . ?
C1' C2' C3' 111.3(2) . . ?
C10' C4' C5' 124.7(3) . . ?
C10' C4' C41' 120.5(2) . . ?
C5' C4' C41' 114.9(3) . . ?
C6' C5' C4' 132.0(4) . . ?
C7' C6' C5' 133.2(4) . . ?
C6' C7' C8' 122.4(3) . . ?
C6' C7' C71 102.5(5) . . ?
C8' C7' C71 135.1(5) . . ?
C6' C7' C71' 133.2(4) . . ?
C8' C7' C71' 103.9(5) . . ?
C71 C7' C71' 32.1(3) . . ?
C7' C8' C9' 131.8(4) . . ?
C8' C9' C1' 122.4(3) . . ?
C8' C9' C10' 130.2(3) . . ?
C1' C9' C10' 107.4(2) . . ?
C4' C10' C3' 128.5(2) . . ?
C4' C10' C9' 125.2(2) . . ?
C3' C10' C9' 106.1(2) . . ?
C72 C71 C7' 114.4(5) . . ?
C72 C71 C73 113.9(5) . . ?
C7' C71 C73 107.9(5) . . ?

loop_
_geom_bond_atom_site_label_1
_geom_bond_atom_site_label_2
_geom_bond_distance
_geom_bond_site_symmetry_2
_geom_bond_publ_flag
O1 C1 1.243(3) . ?
C1 C2 1.473(4) . ?
C1 C6 1.479(4) . ?
C2 C3 1.340(3) . ?
C2 C21 1.536(4) . ?
C3 C4 1.442(3) . ?
C4 C7 1.374(3) . ?
C4 C5 1.434(3) . ?
C5 C6 1.345(3) . ?
C6 C61 1.532(4) . ?
C7 C3' 1.433(3) . ?
C21 C22 1.527(5) . ?
C21 C24 1.533(5) . ?
C21 C23 1.544(4) . ?
C61 C62 1.523(4) . ?
C61 C63 1.530(4) . ?
C61 C64 1.545(4) . ?
C3' C2' 1.413(4) . ?
C3' C10' 1.427(3) . ?
C1' C2' 1.378(4) . ?
C1' C9' 1.412(4) . ?
C1' C11' 1.510(4) . ?
C4' C10' 1.399(4) . ?
C4' C5' 1.410(4) . ?
C4' C41' 1.508(4) . ?
C5' C6' 1.390(6) . ?
C6' C7' 1.362(6) . ?
C7' C8' 1.382(6) . ?
C7' C71 1.491(8) . ?
C7' C71' 1.660(8) . ?
C8' C9' 1.384(4) . ?
C9' C10' 1.486(4) . ?
C71 C72 1.430(8) . ?
C71 C73 1.557(9) . ?
